data_1511854
loop_
_publ_author_name
'Wei, Junnian'
'Wang, Zitao'
'Zhang, Wen-Xiong'
'Xi, Zhenfeng'

_publ_section_title
;
 Construction of octaalkyl-substituted and decasubstituted
 all-cis-octatetraenes via linear dimerization of
 1,4-dicopper-1,3-butadienes and subsequent cross-coupling with halides.
;
_journal_issue 6
_journal_name_full 'Organic letters'
_journal_page_first 1222
_journal_page_last 1225
_journal_paper_doi 10.1021/ol400140n
_journal_volume 15
_journal_year 2013
_chemical_formula_moiety 'C36 H50'
_chemical_formula_sum 'C36 H50'
_chemical_formula_weight 482.76
_chemical_name_systematic
;
 ? 
;
_space_group_crystal_system monoclinic
_space_group_IT_number 15
_space_group_name_Hall '-C 2yc'
_space_group_name_H-M_alt 'C 1 2/c 1'
_symmetry_space_group_name_Hall '-C 2yc'
_symmetry_space_group_name_H-M 'C 1 2/c 1'
_atom_sites_solution_hydrogens geom
_atom_sites_solution_primary direct
_atom_sites_solution_secondary difmap
_audit_creation_date 2013-02-21
_audit_creation_method
;
  Olex2 1.2
  (compiled Oct 26 2012 17:06:22, GUI svn.r4371)
;
_cell_angle_alpha 90.00
_cell_angle_beta 95.903(3)
_cell_angle_gamma 90.00
_cell_formula_units_Z 4
_cell_length_a 13.9811(5)
_cell_length_b 14.0204(5)
_cell_length_c 15.8490(6)
_cell_measurement_reflns_used 7956
_cell_measurement_temperature 100.01(10)
_cell_measurement_theta_max 29.3390
_cell_measurement_theta_min 4.1150
_cell_volume 3090.3(2)
_computing_cell_refinement
;
CrysAlisPro, Agilent Technologies,
Version 1.171.36.28 (release 01-02-2013 CrysAlis171 .NET)
(compiled Feb  1 2013,16:14:44)
;
_computing_data_collection
;
CrysAlisPro, Agilent Technologies,
Version 1.171.36.28 (release 01-02-2013 CrysAlis171 .NET)
(compiled Feb  1 2013,16:14:44)
;
_computing_data_reduction
;
CrysAlisPro, Agilent Technologies,
Version 1.171.36.28 (release 01-02-2013 CrysAlis171 .NET)
(compiled Feb  1 2013,16:14:44)
;
_computing_molecular_graphics
;
O. V. Dolomanov, L. J. Bourhis, R. J. Gildea, J. A. K. Howard and H. Puschmann,
OLEX2: a complete structure solution, refinement and analysis program.
J. Appl. Cryst. (2009). 42, 339-341.
;
_computing_publication_material
;
O. V. Dolomanov, L. J. Bourhis, R. J. Gildea, J. A. K. Howard and H. Puschmann,
OLEX2: a complete structure solution, refinement and analysis program.
J. Appl. Cryst. (2009). 42, 339-341.
;
_computing_structure_refinement
;
XL, G.M. Sheldrick, Acta Cryst.
(2008). A64, 112-122
;
_computing_structure_solution
;
SHELXS, G.M. Sheldrick, Acta Cryst.
(2008). A64, 112-122
;
_diffrn_ambient_temperature 100.01(10)
_diffrn_detector_area_resol_mean 10.3914
_diffrn_measured_fraction_theta_full 0.9982
_diffrn_measured_fraction_theta_max 0.9203
_diffrn_measurement_details
;
  1 omega   -6.00   88.00   1.0000   12.3600
omega____ theta____ kappa____ phi______ frames
    -       11.5979   77.0000 -120.0000 94

  2 omega  -20.00   54.00   1.0000   12.3600
omega____ theta____ kappa____ phi______ frames
    -       11.5979  -99.0000   30.0000 74

  3 omega  -13.00   81.00   1.0000   12.3600
omega____ theta____ kappa____ phi______ frames
    -       11.5979   57.0000  150.0000 94

  4 omega  -13.00   79.00   1.0000   12.3600
omega____ theta____ kappa____ phi______ frames
    -       11.5979   38.0000   60.0000 92

  5 omega  -35.00   41.00   1.0000   12.3600
omega____ theta____ kappa____ phi______ frames
    -       11.5979  -57.0000  -60.0000 76

  6 omega  -62.00   23.00   1.0000   12.3600
omega____ theta____ kappa____ phi______ frames
    -       11.5979  -57.0000  120.0000 85

  7 omega  -42.00   45.00   1.0000   12.3600
omega____ theta____ kappa____ phi______ frames
    -       11.5979  -77.0000 -120.0000 87

  8 omega  -90.00  -60.00   1.0000   12.3600
omega____ theta____ kappa____ phi______ frames
    -      -12.3792  155.0000   47.6346 30
;
_diffrn_measurement_device_type 'SuperNova, Dual, Cu at zero, Atlas'
_diffrn_measurement_method '\w scans'
_diffrn_orient_matrix_UB_11 0.0459493000
_diffrn_orient_matrix_UB_12 -0.0075555000
_diffrn_orient_matrix_UB_13 -0.0141018000
_diffrn_orient_matrix_UB_21 0.0080193000
_diffrn_orient_matrix_UB_22 0.0499635000
_diffrn_orient_matrix_UB_23 0.0001409000
_diffrn_orient_matrix_UB_31 0.0205737000
_diffrn_orient_matrix_UB_32 -0.0026695000
_diffrn_orient_matrix_UB_33 0.0427282000
_diffrn_radiation_monochromator mirror
_diffrn_radiation_type 'Mo K\a'
_diffrn_radiation_wavelength 0.7107
_diffrn_reflns_av_R_equivalents 0.0367
_diffrn_reflns_av_unetI/netI 0.0180
_diffrn_reflns_limit_h_max 17
_diffrn_reflns_limit_h_min -17
_diffrn_reflns_limit_k_max 17
_diffrn_reflns_limit_k_min -17
_diffrn_reflns_limit_l_max 19
_diffrn_reflns_limit_l_min -19
_diffrn_reflns_number 22308
_diffrn_reflns_theta_full 26.02
_diffrn_reflns_theta_max 26.02
_diffrn_reflns_theta_min 2.91
_diffrn_source 'SuperNova (Mo) X-ray Source'
_exptl_absorpt_coefficient_mu 0.058
_exptl_absorpt_correction_T_max 0.9886
_exptl_absorpt_correction_T_min 0.9886
_exptl_absorpt_correction_type multi-scan
_exptl_absorpt_process_details
;
CrysAlisPro, Agilent Technologies,
Version 1.171.36.28 (release 01-02-2013 CrysAlis171 .NET)
(compiled Feb  1 2013,16:14:44)
Empirical absorption correction using spherical harmonics,
 implemented in SCALE3 ABSPACK scaling algorithm.
;
_exptl_crystal_colour 'clear light colourless'
_exptl_crystal_colour_lustre clear
_exptl_crystal_colour_modifier light
_exptl_crystal_colour_primary colourless
_exptl_crystal_density_diffrn 1.038
_exptl_crystal_density_method 'not measured'
_exptl_crystal_description block
_exptl_crystal_F_000 1064
_exptl_crystal_size_max 0.3
_exptl_crystal_size_mid 0.2
_exptl_crystal_size_min 0.2
_refine_diff_density_max 0.253
_refine_diff_density_min -0.184
_refine_diff_density_rms 0.035
_refine_ls_extinction_method none
_refine_ls_goodness_of_fit_ref 1.072
_refine_ls_hydrogen_treatment none
_refine_ls_matrix_type full
_refine_ls_number_parameters 167
_refine_ls_number_reflns 3043
_refine_ls_number_restraints 0
_refine_ls_restrained_S_all 1.072
_refine_ls_R_factor_all 0.0495
_refine_ls_R_factor_gt 0.0425
_refine_ls_shift/su_max 0.000
_refine_ls_shift/su_mean 0.000
_refine_ls_structure_factor_coef Fsqd
_refine_ls_weighting_details 'calc w=1/[\s^2^(Fo^2^)+(0.0330P)^2^+2.8573P] where P=(Fo^2^+2Fc^2^)/3'
_refine_ls_weighting_scheme calc
_refine_ls_wR_factor_gt 0.0994
_refine_ls_wR_factor_ref 0.1048
_reflns_number_gt 2645
_reflns_number_total 3043
_reflns_threshold_expression >2sigma(I)
_cod_data_source_file ol400140n_si_002.cif
_cod_data_source_block 13feb21a
_cod_original_cell_volume 3090.25(18)
_cod_database_code 1511854
_chemical_oxdiff_formula 'C40 H56'
_reflns_odcompleteness_completeness 99.82
_reflns_odcompleteness_iscentric 1
_reflns_odcompleteness_theta 26.32
_olex2_refinement_description
;
1. Fixed Uiso
 At 1.2 times of:
  {H17A,H17B} of C17, {H15A,H15B} of C15, {H13A,H13B} of C13, {H11A,H11B} of
  C11, H10 of C10, H9 of C9, H8 of C8, H7 of C7, H6 of C6
 At 1.5 times of:
  {H18A,H18B,H18C} of C18, {H16A,H16B,H16C} of C16, {H14A,H14B,H14C} of C14,
  {H12A,H12B,H12C} of C12
2.a Secondary CH2 refined with riding coordinates:
 C11(H11A,H11B), C13(H13A,H13B), C15(H15A,H15B), C17(H17A,H17B)
2.b Aromatic/amide H refined with riding coordinates:
 C6(H6), C7(H7), C8(H8), C9(H9), C10(H10)
2.c Idealised Me refined as rotating group:
 C12(H12A,H12B,H12C), C14(H14A,H14B,H14C), C16(H16A,H16B,H16C), C18(H18A,H18B,
 H18C)
;

loop_
_space_group_symop_id
_space_group_symop_operation_xyz
1 'x, y, z'
2 '-x, y, -z+1/2'
3 'x+1/2, y+1/2, z'
4 '-x+1/2, y+1/2, -z+1/2'
5 '-x, -y, -z'
6 'x, -y, z-1/2'
7 '-x+1/2, -y+1/2, -z'
8 'x+1/2, -y+1/2, z-1/2'

loop_
_atom_site_label
_atom_site_type_symbol
_atom_site_fract_x
_atom_site_fract_y
_atom_site_fract_z
_atom_site_U_iso_or_equiv
_atom_site_adp_type
_atom_site_occupancy
_atom_site_symmetry_multiplicity
_atom_site_calc_flag
_atom_site_refinement_flags
C1 C 0.23929(9) 0.16369(9) 0.67276(8) 0.0257(3) Uani 1 1 d .
C2 C 0.15159(9) 0.19076(9) 0.69196(7) 0.0226(3) Uani 1 1 d .
C3 C 0.06080(8) 0.14274(8) 0.65481(7) 0.0202(3) Uani 1 1 d .
C4 C -0.00609(8) 0.10797(8) 0.70220(7) 0.0188(3) Uani 1 1 d .
C5 C 0.25549(9) 0.07765(10) 0.62046(8) 0.0263(3) Uani 1 1 d .
C6 C 0.20947(9) -0.00863(9) 0.63280(8) 0.0259(3) Uani 1 1 d .
H6 H 0.1683 -0.0130 0.6752 0.031 Uiso 1 1 calc R
C7 C 0.22340(10) -0.08802(10) 0.58361(8) 0.0328(3) Uani 1 1 d .
H7 H 0.1907 -0.1443 0.5923 0.039 Uiso 1 1 calc R
C8 C 0.28588(11) -0.08370(12) 0.52155(9) 0.0412(4) Uani 1 1 d .
H8 H 0.2958 -0.1370 0.4887 0.049 Uiso 1 1 calc R
C9 C 0.33330(12) 0.00038(13) 0.50892(10) 0.0467(4) Uani 1 1 d .
H9 H 0.3756 0.0036 0.4674 0.056 Uiso 1 1 calc R
C10 C 0.31851(10) 0.08014(12) 0.55753(9) 0.0393(4) Uani 1 1 d .
H10 H 0.3511 0.1363 0.5481 0.047 Uiso 1 1 calc R
C11 C 0.32989(10) 0.21441(10) 0.70972(9) 0.0334(3) Uani 1 1 d .
H11A H 0.3139 0.2790 0.7252 0.040 Uiso 1 1 calc R
H11B H 0.3747 0.2182 0.6670 0.040 Uiso 1 1 calc R
C12 C 0.37768(10) 0.16299(11) 0.78766(9) 0.0372(3) Uani 1 1 d .
H12A H 0.3945 0.0994 0.7724 0.056 Uiso 1 1 calc R
H12B H 0.3339 0.1604 0.8305 0.056 Uiso 1 1 calc R
H12C H 0.4347 0.1969 0.8092 0.056 Uiso 1 1 calc R
C13 C 0.13913(9) 0.27399(9) 0.75127(8) 0.0275(3) Uani 1 1 d .
H13A H 0.1960 0.2787 0.7916 0.033 Uiso 1 1 calc R
H13B H 0.0848 0.2610 0.7830 0.033 Uiso 1 1 calc R
C14 C 0.12290(11) 0.36969(10) 0.70596(10) 0.0386(4) Uani 1 1 d .
H14A H 0.0640 0.3674 0.6691 0.058 Uiso 1 1 calc R
H14B H 0.1755 0.3824 0.6731 0.058 Uiso 1 1 calc R
H14C H 0.1191 0.4194 0.7472 0.058 Uiso 1 1 calc R
C15 C 0.04501(9) 0.14215(9) 0.55828(7) 0.0243(3) Uani 1 1 d .
H15A H 0.0091 0.0854 0.5396 0.029 Uiso 1 1 calc R
H15B H 0.1069 0.1393 0.5357 0.029 Uiso 1 1 calc R
C16 C -0.00951(10) 0.23027(10) 0.52297(8) 0.0311(3) Uani 1 1 d .
H16A H -0.0173 0.2273 0.4621 0.047 Uiso 1 1 calc R
H16B H 0.0261 0.2866 0.5408 0.047 Uiso 1 1 calc R
H16C H -0.0716 0.2323 0.5438 0.047 Uiso 1 1 calc R
C17 C -0.09677(8) 0.06104(9) 0.66033(7) 0.0220(3) Uani 1 1 d .
H17A H -0.1128 0.0889 0.6046 0.026 Uiso 1 1 calc R
H17B H -0.1496 0.0739 0.6939 0.026 Uiso 1 1 calc R
C18 C -0.08558(10) -0.04662(9) 0.65119(8) 0.0278(3) Uani 1 1 d .
H18A H -0.0315 -0.0599 0.6204 0.042 Uiso 1 1 calc R
H18B H -0.1428 -0.0725 0.6210 0.042 Uiso 1 1 calc R
H18C H -0.0755 -0.0752 0.7064 0.042 Uiso 1 1 calc R

loop_
_atom_site_aniso_label
_atom_site_aniso_U_11
_atom_site_aniso_U_22
_atom_site_aniso_U_33
_atom_site_aniso_U_23
_atom_site_aniso_U_13
_atom_site_aniso_U_12
C1 0.0254(6) 0.0279(7) 0.0239(6) 0.0069(5) 0.0029(5) -0.0053(5)
C2 0.0256(6) 0.0219(6) 0.0202(6) 0.0052(5) 0.0012(5) -0.0039(5)
C3 0.0221(6) 0.0187(6) 0.0195(6) 0.0006(5) 0.0007(4) 0.0020(5)
C4 0.0206(6) 0.0164(5) 0.0191(6) -0.0007(4) 0.0007(4) 0.0025(4)
C5 0.0196(6) 0.0370(7) 0.0222(6) 0.0039(5) 0.0013(5) 0.0026(5)
C6 0.0231(6) 0.0323(7) 0.0223(6) 0.0010(5) 0.0016(5) 0.0045(5)
C7 0.0335(7) 0.0353(8) 0.0279(7) -0.0013(6) -0.0049(6) 0.0115(6)
C8 0.0439(9) 0.0529(10) 0.0257(7) -0.0040(7) -0.0008(6) 0.0246(7)
C9 0.0387(9) 0.0720(12) 0.0316(8) 0.0033(8) 0.0141(7) 0.0181(8)
C10 0.0314(7) 0.0529(9) 0.0351(8) 0.0070(7) 0.0113(6) 0.0021(7)
C11 0.0259(7) 0.0359(8) 0.0387(8) 0.0019(6) 0.0044(6) -0.0094(6)
C12 0.0284(7) 0.0423(8) 0.0393(8) -0.0031(7) -0.0042(6) -0.0060(6)
C13 0.0280(7) 0.0239(7) 0.0300(7) -0.0005(5) -0.0006(5) -0.0056(5)
C14 0.0409(8) 0.0248(7) 0.0492(9) 0.0031(6) 0.0006(7) -0.0022(6)
C15 0.0244(6) 0.0293(7) 0.0192(6) 0.0023(5) 0.0024(5) -0.0008(5)
C16 0.0349(7) 0.0337(7) 0.0242(7) 0.0080(6) -0.0002(5) -0.0011(6)
C17 0.0223(6) 0.0248(6) 0.0187(6) -0.0002(5) 0.0016(5) -0.0020(5)
C18 0.0314(7) 0.0260(7) 0.0262(7) -0.0043(5) 0.0038(5) -0.0068(5)

loop_
_atom_type_symbol
_atom_type_description
_atom_type_scat_dispersion_real
_atom_type_scat_dispersion_imag
_atom_type_scat_source
C C 0.0033 0.0016 'International Tables Vol C Tables 4.2.6.8 and 6.1.1.4'
H H 0.0000 0.0000 'International Tables Vol C Tables 4.2.6.8 and 6.1.1.4'

loop_
_geom_angle_atom_site_label_1
_geom_angle_atom_site_label_2
_geom_angle_atom_site_label_3
_geom_angle
_geom_angle_site_symmetry_1
_geom_angle_site_symmetry_3
C2 C1 C5 123.08(11) . .
C2 C1 C11 121.58(12) . .
C5 C1 C11 115.13(11) . .
C1 C2 C3 122.46(12) . .
C1 C2 C13 121.38(11) . .
C3 C2 C13 116.14(10) . .
C2 C3 C15 115.18(10) . .
C4 C3 C2 123.34(11) . .
C4 C3 C15 121.33(11) . .
C3 C4 C4 123.12(12) . 2_556
C3 C4 C17 120.56(10) . .
C4 C4 C17 116.24(11) 2_556 .
C6 C5 C1 121.64(11) . .
C6 C5 C10 117.12(13) . .
C10 C5 C1 121.23(13) . .
C7 C6 C5 121.70(12) . .
C8 C7 C6 120.08(15) . .
C9 C8 C7 119.34(14) . .
C8 C9 C10 120.56(14) . .
C9 C10 C5 121.19(15) . .
C1 C11 C12 111.73(11) . .
C2 C13 C14 113.86(11) . .
C3 C15 C16 112.26(10) . .
C4 C17 C18 112.38(10) . .

loop_
_geom_bond_atom_site_label_1
_geom_bond_atom_site_label_2
_geom_bond_distance
_geom_bond_site_symmetry_2
C1 C2 1.3480(18) .
C1 C5 1.4940(19) .
C1 C11 1.5168(18) .
C2 C3 1.5025(16) .
C2 C13 1.5196(18) .
C3 C4 1.3494(17) .
C3 C15 1.5231(16) .
C4 C4 1.507(2) 2_556
C4 C17 1.5191(16) .
C5 C6 1.3933(19) .
C5 C10 1.3975(18) .
C6 C7 1.3842(19) .
C7 C8 1.382(2) .
C8 C9 1.377(2) .
C9 C10 1.386(2) .
C11 C12 1.524(2) .
C13 C14 1.5277(18) .
C15 C16 1.5274(18) .
C17 C18 1.5260(18) .
